data_4304258
loop_
_publ_author_name
'Michael Veith'
'Kroum Valtchev'
'Volker Huch'

_publ_section_title
;
Tetraalkoxyaluminates of Nickel(II), Copper(II), and Copper(I)
;
_journal_name_full 'Inorganic Chemistry'
_journal_page_first 1204
_journal_page_last 1217
_journal_paper_doi 10.1021/ic701729y
_journal_volume 47
_journal_year 2008
_chemical_formula_sum 'C22 H38 Al Cu N2 O4'
_chemical_formula_weight 485.06
_chemical_name_systematic
; 
 ? 
;
_space_group_IT_number 56
_symmetry_cell_setting orthorhombic
_symmetry_space_group_name_Hall '-P 2ab 2ac'
_symmetry_space_group_name_H-M 'P c c n'
_atom_sites_solution_hydrogens geom
_atom_sites_solution_primary direct
_atom_sites_solution_secondary difmap
_audit_creation_method SHELXL-97
_cell_angle_alpha 90.00
_cell_angle_beta 90.00
_cell_angle_gamma 90.00
_cell_formula_units_Z 4
_cell_length_a 17.064(3)
_cell_length_b 9.400(2)
_cell_length_c 16.945(3)
_cell_measurement_temperature 293(2)
_cell_measurement_theta_max 16
_cell_measurement_theta_min 10
_cell_volume 2718.0(9)
_computing_structure_refinement 'SHELXL-97 (Sheldrick, 1997)'
_computing_structure_solution 'SHELXS-97 (Sheldrick, 1990)'
_diffrn_ambient_temperature 293(2)
_diffrn_measured_fraction_theta_full 0.936
_diffrn_measured_fraction_theta_max 0.936
_diffrn_measurement_device_type 'Stoe IPDS'
_diffrn_measurement_method 'image plate'
_diffrn_radiation_monochromator graphite
_diffrn_radiation_source 'fine-focus sealed tube'
_diffrn_radiation_type MoK\a
_diffrn_radiation_wavelength 0.71073
_diffrn_reflns_av_R_equivalents 0.1167
_diffrn_reflns_av_sigmaI/netI 0.0585
_diffrn_reflns_limit_h_max 19
_diffrn_reflns_limit_h_min -19
_diffrn_reflns_limit_k_max 10
_diffrn_reflns_limit_k_min -10
_diffrn_reflns_limit_l_max 17
_diffrn_reflns_limit_l_min -17
_diffrn_reflns_number 16000
_diffrn_reflns_theta_full 24.15
_diffrn_reflns_theta_max 24.15
_diffrn_reflns_theta_min 2.68
_exptl_absorpt_coefficient_mu 0.862
_exptl_absorpt_correction_type N/A
_exptl_crystal_colour colorless
_exptl_crystal_density_diffrn 1.185
_exptl_crystal_density_method 'not measured'
_exptl_crystal_description 'irregular lumbs'
_exptl_crystal_F_000 1032
_exptl_crystal_size_max 0.3
_exptl_crystal_size_mid 0.25
_exptl_crystal_size_min 0.15
_refine_diff_density_max 0.352
_refine_diff_density_min -0.350
_refine_diff_density_rms 0.075
_refine_ls_extinction_method none
_refine_ls_goodness_of_fit_ref 1.025
_refine_ls_hydrogen_treatment mixed
_refine_ls_matrix_type full
_refine_ls_number_parameters 137
_refine_ls_number_reflns 2040
_refine_ls_number_restraints 0
_refine_ls_restrained_S_all 1.025
_refine_ls_R_factor_all 0.0985
_refine_ls_R_factor_gt 0.0635
_refine_ls_shift/su_max 0.007
_refine_ls_shift/su_mean 0.001
_refine_ls_structure_factor_coef Fsqd
_refine_ls_weighting_details 'calc w=1/[\s^2^(Fo^2^)+(0.1099P)^2^+0.2490P] where P=(Fo^2^+2Fc^2^)/3'
_refine_ls_weighting_scheme calc
_refine_ls_wR_factor_gt 0.1728
_refine_ls_wR_factor_ref 0.1907
_reflns_number_gt 1205
_reflns_number_total 2040
_reflns_threshold_expression >2sigma(I)
_cod_data_source_file ic701729y-file003_12.cif
_cod_data_source_block comp_11
_cod_database_code 4304258

loop_
_symmetry_equiv_pos_as_xyz
'x, y, z'
'-x+1/2, -y+1/2, z'
'-x, y+1/2, -z+1/2'
'x+1/2, -y, -z+1/2'
'-x, -y, -z'
'x-1/2, y-1/2, -z'
'x, -y-1/2, z-1/2'
'-x-1/2, y, z-1/2'

loop_
_atom_site_label
_atom_site_type_symbol
_atom_site_fract_x
_atom_site_fract_y
_atom_site_fract_z
_atom_site_U_iso_or_equiv
_atom_site_adp_type
_atom_site_occupancy
_atom_site_symmetry_multiplicity
_atom_site_calc_flag
_atom_site_refinement_flags
_atom_site_disorder_assembly
_atom_site_disorder_group
Al1 Al 0.7500 0.2500 0.31126(12) 0.0472(5) Uani 1 2 d S . .
Cu1 Cu 0.7500 0.2500 0.49452(6) 0.0717(4) Uani 1 2 d S . .
O1 O 0.69824(17) 0.1521(3) 0.3808(2) 0.0641(9) Uani 1 1 d . . .
O2 O 0.6912(2) 0.3454(4) 0.2481(2) 0.0861(13) Uani 1 1 d . . .
N1 N 0.6822(2) 0.4049(4) 0.5282(3) 0.0627(11) Uani 1 1 d . . .
C1 C 0.6419(3) 0.0424(5) 0.3724(3) 0.0647(14) Uani 1 1 d . . .
H1 H 0.6120 0.0619 0.3242 0.078 Uiso 1 1 calc R . .
C2 C 0.6782(4) -0.0969(7) 0.3632(5) 0.120(3) Uani 1 1 d . . .
H2A H 0.7125 -0.0957 0.3183 0.180 Uiso 1 1 calc R . .
H2B H 0.6383 -0.1674 0.3555 0.180 Uiso 1 1 calc R . .
H2C H 0.7078 -0.1193 0.4098 0.180 Uiso 1 1 calc R . .
C3 C 0.5858(4) 0.0474(8) 0.4400(5) 0.116(3) Uani 1 1 d . . .
H3A H 0.5631 0.1406 0.4434 0.174 Uiso 1 1 calc R . .
H3B H 0.6132 0.0264 0.4881 0.174 Uiso 1 1 calc R . .
H3C H 0.5451 -0.0216 0.4320 0.174 Uiso 1 1 calc R . .
C4 C 0.6214(6) 0.4006(11) 0.2433(5) 0.149(4) Uani 1 1 d . . .
H4 H 0.6039 0.4067 0.2983 0.179 Uiso 1 1 calc R . .
C5 C 0.5625(5) 0.3176(14) 0.2059(12) 0.282(10) Uani 1 1 d . . .
H5A H 0.5612 0.2246 0.2293 0.423 Uiso 1 1 calc R . .
H5B H 0.5742 0.3093 0.1507 0.423 Uiso 1 1 calc R . .
H5C H 0.5125 0.3628 0.2124 0.423 Uiso 1 1 calc R . .
C6 C 0.6182(7) 0.5449(9) 0.2158(10) 0.234(7) Uani 1 1 d . . .
H6A H 0.6511 0.6035 0.2483 0.351 Uiso 1 1 calc R . .
H6B H 0.5652 0.5788 0.2186 0.351 Uiso 1 1 calc R . .
H6C H 0.6361 0.5490 0.1621 0.351 Uiso 1 1 calc R . .
C7 C 0.6832(5) 0.4551(9) 0.6006(5) 0.140(3) Uani 1 1 d . . .
H7 H 0.7124 0.4086 0.6391 0.167 Uiso 1 1 calc R . .
C8 C 0.6415(8) 0.5759(11) 0.6203(6) 0.199(6) Uani 1 1 d . . .
H8 H 0.6450 0.6128 0.6711 0.239 Uiso 1 1 calc R . .
C9 C 0.5962(5) 0.6402(9) 0.5667(7) 0.137(3) Uani 1 1 d . . .
H9 H 0.5673 0.7205 0.5801 0.165 Uiso 1 1 calc R . .
C10 C 0.5931(4) 0.5880(7) 0.4945(5) 0.105(2) Uani 1 1 d . . .
H10 H 0.5611 0.6292 0.4565 0.126 Uiso 1 1 calc R . .
C11 C 0.6380(4) 0.4727(7) 0.4771(4) 0.0867(18) Uani 1 1 d . . .
H11 H 0.6372 0.4394 0.4254 0.104 Uiso 1 1 calc R . .

loop_
_atom_site_aniso_label
_atom_site_aniso_U_11
_atom_site_aniso_U_22
_atom_site_aniso_U_33
_atom_site_aniso_U_23
_atom_site_aniso_U_13
_atom_site_aniso_U_12
Al1 0.0399(9) 0.0543(10) 0.0476(12) 0.000 0.000 0.0020(8)
Cu1 0.0700(6) 0.0805(7) 0.0647(7) 0.000 0.000 0.0192(5)
O1 0.0646(19) 0.073(2) 0.055(2) 0.0027(17) 0.0004(16) -0.0203(17)
O2 0.065(2) 0.099(3) 0.094(3) 0.031(2) -0.015(2) 0.008(2)
N1 0.062(2) 0.074(3) 0.052(3) 0.000(2) -0.002(2) 0.013(2)
C1 0.057(3) 0.076(3) 0.061(4) 0.003(3) -0.004(2) -0.016(3)
C2 0.107(5) 0.074(4) 0.179(9) -0.011(5) 0.042(5) -0.011(4)
C3 0.093(4) 0.127(6) 0.129(7) -0.023(5) 0.045(4) -0.039(4)
C4 0.137(7) 0.188(10) 0.124(8) 0.044(6) -0.040(6) 0.064(7)
C5 0.083(6) 0.234(12) 0.53(3) 0.211(17) -0.098(11) -0.033(7)
C6 0.222(11) 0.093(6) 0.387(18) 0.001(9) -0.158(13) 0.041(7)
C7 0.197(8) 0.161(7) 0.061(5) -0.015(5) -0.015(5) 0.109(7)
C8 0.305(14) 0.207(10) 0.087(7) -0.054(7) -0.037(8) 0.154(11)
C9 0.157(7) 0.109(6) 0.145(9) -0.035(6) -0.030(7) 0.059(5)
C10 0.088(4) 0.092(5) 0.136(8) 0.006(5) -0.010(4) 0.027(4)
C11 0.093(4) 0.100(4) 0.067(4) -0.002(3) -0.005(3) 0.029(4)

loop_
_atom_type_symbol
_atom_type_description
_atom_type_scat_dispersion_real
_atom_type_scat_dispersion_imag
_atom_type_scat_source
C C 0.0033 0.0016 'International Tables Vol C Tables 4.2.6.8 and 6.1.1.4'
H H 0.0000 0.0000 'International Tables Vol C Tables 4.2.6.8 and 6.1.1.4'
N N 0.0061 0.0033 'International Tables Vol C Tables 4.2.6.8 and 6.1.1.4'
O O 0.0106 0.0060 'International Tables Vol C Tables 4.2.6.8 and 6.1.1.4'
Al Al 0.0645 0.0514 'International Tables Vol C Tables 4.2.6.8 and 6.1.1.4'
Cu Cu 0.3201 1.2651 'International Tables Vol C Tables 4.2.6.8 and 6.1.1.4'

loop_
_geom_angle_atom_site_label_1
_geom_angle_atom_site_label_2
_geom_angle_atom_site_label_3
_geom_angle
_geom_angle_site_symmetry_1
_geom_angle_site_symmetry_3
_geom_angle_publ_flag
O2 Al1 O2 103.0(3) . 2_655 ?
O2 Al1 O1 116.26(18) . 2_655 ?
O2 Al1 O1 113.68(16) 2_655 2_655 ?
O2 Al1 O1 113.68(16) . . ?
O2 Al1 O1 116.26(18) 2_655 . ?
O1 Al1 O1 94.6(2) 2_655 . ?
N1 Cu1 N1 145.9(3) . 2_655 ?
N1 Cu1 O1 108.40(15) . . ?
N1 Cu1 O1 99.99(15) 2_655 . ?
N1 Cu1 O1 99.99(15) . 2_655 ?
N1 Cu1 O1 108.40(15) 2_655 2_655 ?
O1 Cu1 O1 66.99(15) . 2_655 ?
C1 O1 Al1 131.5(3) . . ?
C1 O1 Cu1 129.2(3) . . ?
Al1 O1 Cu1 99.21(14) . . ?
C4 O2 Al1 141.3(5) . . ?
C11 N1 C7 116.7(5) . . ?
C11 N1 Cu1 120.7(4) . . ?
C7 N1 Cu1 122.3(4) . . ?
O1 C1 C2 112.1(4) . . ?
O1 C1 C3 109.6(4) . . ?
C2 C1 C3 112.5(5) . . ?
O2 C4 C5 117.1(10) . . ?
O2 C4 C6 115.6(10) . . ?
C5 C4 C6 110.3(8) . . ?
N1 C7 C8 121.0(7) . . ?
C9 C8 C7 120.3(9) . . ?
C10 C9 C8 119.0(8) . . ?
C9 C10 C11 118.4(7) . . ?
N1 C11 C10 124.5(7) . . ?

loop_
_geom_bond_atom_site_label_1
_geom_bond_atom_site_label_2
_geom_bond_distance
_geom_bond_site_symmetry_2
_geom_bond_publ_flag
Al1 O2 1.720(4) . ?
Al1 O2 1.720(4) 2_655 ?
Al1 O1 1.736(3) 2_655 ?
Al1 O1 1.736(3) . ?
Cu1 N1 1.945(4) . ?
Cu1 N1 1.945(4) 2_655 ?
Cu1 O1 2.312(3) . ?
Cu1 O1 2.312(3) 2_655 ?
O1 C1 1.417(5) . ?
O2 C4 1.302(9) . ?
N1 C11 1.314(7) . ?
N1 C7 1.314(8) . ?
C1 C2 1.457(7) . ?
C1 C3 1.493(8) . ?
C4 C5 1.421(16) . ?
C4 C6 1.435(12) . ?
C7 C8 1.381(10) . ?
C8 C9 1.337(12) . ?
C9 C10 1.319(10) . ?
C10 C11 1.360(8) . ?
